data_4073849
loop_
_publ_author_name
'Lorenz, Volker'
'Edelmann, Anja'
'Blaurock, Steffen'
'Freise, Fritjof'
'Edelmann, Frank T.'

_publ_section_title
;
 A Surprising Solvent Effect on the Crystal Structure of an Anionic
 Lanthanide Sandwich Complex&#x2020;
;
_journal_issue 26
_journal_name_full Organometallics
_journal_page_first 6681
_journal_paper_doi 10.1021/om7006776
_journal_volume 26
_journal_year 2007
_chemical_formula_sum 'C32 H58 Li O2 Si4 Tb'
_chemical_formula_weight 753.00
_chemical_name_systematic
; 
 ? 
;
_space_group_IT_number 14
_symmetry_cell_setting monoclinic
_symmetry_space_group_name_Hall '-P 2yn'
_symmetry_space_group_name_H-M 'P 1 21/n 1'
_atom_sites_solution_hydrogens geom
_atom_sites_solution_primary direct
_atom_sites_solution_secondary difmap
_audit_creation_method SHELXL-97
_cell_angle_alpha 90.00
_cell_angle_beta 97.04(3)
_cell_angle_gamma 90.00
_cell_formula_units_Z 4
_cell_length_a 11.851(2)
_cell_length_b 16.094(3)
_cell_length_c 20.411(4)
_cell_measurement_reflns_used 675
_cell_measurement_temperature 200(2)
_cell_measurement_theta_max 29.25
_cell_measurement_theta_min 2.01
_cell_volume 3863.6(13)
_computing_cell_refinement 'Stoe XAREA'
_computing_data_collection 'Stoe XAREA'
_computing_data_reduction 'Stoe XAREA'
_computing_molecular_graphics 'Bruker SHELXTL PLUS'
_computing_publication_material 'Bruker SHELXTL PLUS'
_computing_structure_refinement 'SHELXL-97 (Sheldrick, 1997)'
_computing_structure_solution 'SHELXS-97 (Sheldrick, 1990)'
_diffrn_ambient_temperature 200(2)
_diffrn_measured_fraction_theta_full 0.990
_diffrn_measured_fraction_theta_max 0.990
_diffrn_measurement_device_type 'Stoe IPDS 2T'
_diffrn_measurement_method omega-scans
_diffrn_radiation_monochromator graphite
_diffrn_radiation_source 'fine-focus sealed tube'
_diffrn_radiation_type MoK\a
_diffrn_radiation_wavelength 0.71073
_diffrn_reflns_av_R_equivalents 0.0800
_diffrn_reflns_av_sigmaI/netI 0.0844
_diffrn_reflns_limit_h_max 16
_diffrn_reflns_limit_h_min -16
_diffrn_reflns_limit_k_max 22
_diffrn_reflns_limit_k_min 0
_diffrn_reflns_limit_l_max 27
_diffrn_reflns_limit_l_min 0
_diffrn_reflns_number 35503
_diffrn_reflns_theta_full 29.25
_diffrn_reflns_theta_max 29.25
_diffrn_reflns_theta_min 2.01
_exptl_absorpt_coefficient_mu 1.979
_exptl_absorpt_correction_T_max 0.8267
_exptl_absorpt_correction_T_min 0.4378
_exptl_absorpt_correction_type none
_exptl_crystal_colour 'light orange'
_exptl_crystal_density_diffrn 1.295
_exptl_crystal_density_method 'not measured'
_exptl_crystal_description needle
_exptl_crystal_F_000 1560
_exptl_crystal_size_max 0.50
_exptl_crystal_size_mid 0.10
_exptl_crystal_size_min 0.10
_refine_diff_density_max 4.382
_refine_diff_density_min -1.747
_refine_diff_density_rms 0.118
_refine_ls_extinction_method none
_refine_ls_goodness_of_fit_ref 0.844
_refine_ls_hydrogen_treatment mixed
_refine_ls_matrix_type full
_refine_ls_number_parameters 377
_refine_ls_number_reflns 10412
_refine_ls_number_restraints 0
_refine_ls_restrained_S_all 0.844
_refine_ls_R_factor_all 0.0798
_refine_ls_R_factor_gt 0.0429
_refine_ls_shift/su_max 0.008
_refine_ls_shift/su_mean 0.000
_refine_ls_structure_factor_coef Fsqd
_refine_ls_weighting_details 'calc w=1/[\s^2^(Fo^2^)+(0.0504P)^2^+0.0000P] where P=(Fo^2^+2Fc^2^)/3'
_refine_ls_weighting_scheme calc
_refine_ls_wR_factor_gt 0.0903
_refine_ls_wR_factor_ref 0.0977
_reflns_number_gt 6603
_reflns_number_total 10412
_reflns_threshold_expression >2sigma(I)
_cod_data_source_file om7006776-file003.cif
_cod_data_source_block ip2_179a
_cod_original_cell_volume 3863.5(13)
_cod_original_sg_symbol_H-M P2(1)/n
_cod_database_code 4073849

loop_
_symmetry_equiv_pos_as_xyz
'x, y, z'
'-x+1/2, y+1/2, -z+1/2'
'-x, -y, -z'
'x-1/2, -y-1/2, z-1/2'

loop_
_atom_site_label
_atom_site_type_symbol
_atom_site_fract_x
_atom_site_fract_y
_atom_site_fract_z
_atom_site_U_iso_or_equiv
_atom_site_adp_type
_atom_site_occupancy
_atom_site_symmetry_multiplicity
_atom_site_calc_flag
_atom_site_refinement_flags
Tb1 Tb 0.786215(18) 0.842132(13) 0.174721(11) 0.02686(6) Uani 1 1 d .
Si1 Si 0.90776(13) 0.63951(8) 0.07127(8) 0.0408(3) Uani 1 1 d .
Si2 Si 0.45654(13) 0.87093(10) 0.22855(9) 0.0466(4) Uani 1 1 d .
Si3 Si 0.77329(14) 1.03770(10) 0.03911(8) 0.0444(3) Uani 1 1 d .
Si4 Si 1.00168(14) 0.81446(9) 0.35322(8) 0.0435(3) Uani 1 1 d .
C1 C 0.7962(4) 0.6976(3) 0.1108(2) 0.0312(10) Uani 1 1 d .
C2 C 0.7273(4) 0.7517(3) 0.0677(2) 0.0321(10) Uani 1 1 d .
H2 H 0.7501 0.7533 0.0257 0.039 Uiso 1 1 calc R
C3 C 0.6335(4) 0.8031(3) 0.0730(2) 0.0339(10) Uani 1 1 d .
H3 H 0.6072 0.8280 0.0329 0.041 Uiso 1 1 calc R
C4 C 0.5685(4) 0.8270(3) 0.1234(2) 0.0331(10) Uani 1 1 d .
H4 H 0.5103 0.8633 0.1078 0.040 Uiso 1 1 calc R
C5 C 0.5684(4) 0.8103(3) 0.1914(2) 0.0310(9) Uani 1 1 d .
C6 C 0.6361(4) 0.7569(3) 0.2350(2) 0.0333(10) Uani 1 1 d .
H6 H 0.6156 0.7584 0.2776 0.040 Uiso 1 1 calc R
C7 C 0.7280(4) 0.7012(3) 0.2295(3) 0.0350(10) Uani 1 1 d .
H7 H 0.7512 0.6739 0.2690 0.042 Uiso 1 1 calc R
C8 C 0.7938(5) 0.6768(2) 0.1780(3) 0.0331(10) Uani 1 1 d .
H8 H 0.8486 0.6373 0.1925 0.040 Uiso 1 1 calc R
C9 C 0.8523(6) 0.5330(4) 0.0481(4) 0.070(2) Uani 1 1 d .
H9A H 0.7828 0.5376 0.0189 0.106 Uiso 1 1 calc R
H9B H 0.8384 0.5035 0.0872 0.106 Uiso 1 1 calc R
H9C H 0.9075 0.5033 0.0265 0.106 Uiso 1 1 calc R
C10 C 1.0449(6) 0.6305(5) 0.1282(4) 0.073(2) Uani 1 1 d .
H10A H 1.0735 0.6850 0.1397 0.110 Uiso 1 1 calc R
H10B H 1.0996 0.6006 0.1063 0.110 Uiso 1 1 calc R
H10C H 1.0314 0.6012 0.1675 0.110 Uiso 1 1 calc R
C11 C 0.9412(6) 0.6911(5) -0.0052(4) 0.0656(18) Uani 1 1 d .
H11A H 0.8730 0.6966 -0.0355 0.098 Uiso 1 1 calc R
H11B H 0.9954 0.6582 -0.0251 0.098 Uiso 1 1 calc R
H11C H 0.9726 0.7451 0.0054 0.098 Uiso 1 1 calc R
C12 C 0.4547(6) 0.9833(4) 0.2035(4) 0.0643(18) Uani 1 1 d .
H12A H 0.3969 1.0121 0.2235 0.096 Uiso 1 1 calc R
H12B H 0.4390 0.9873 0.1563 0.096 Uiso 1 1 calc R
H12C H 0.5274 1.0078 0.2178 0.096 Uiso 1 1 calc R
C13 C 0.3128(6) 0.8274(5) 0.2000(6) 0.113(4) Uani 1 1 d .
H13A H 0.3106 0.7699 0.2122 0.170 Uiso 1 1 calc R
H13B H 0.2976 0.8324 0.1528 0.170 Uiso 1 1 calc R
H13C H 0.2563 0.8576 0.2202 0.170 Uiso 1 1 calc R
C14 C 0.4795(9) 0.8676(6) 0.3202(4) 0.102(3) Uani 1 1 d .
H14A H 0.4808 0.8109 0.3347 0.152 Uiso 1 1 calc R
H14B H 0.4190 0.8967 0.3375 0.152 Uiso 1 1 calc R
H14C H 0.5507 0.8937 0.3356 0.152 Uiso 1 1 calc R
C15 C 0.8333(4) 0.9857(3) 0.1176(2) 0.0306(10) Uani 1 1 d .
C16 C 0.9268(4) 0.9314(3) 0.1121(3) 0.0375(11) Uani 1 1 d .
H16 H 0.9460 0.9300 0.0693 0.045 Uiso 1 1 calc R
C17 C 0.9973(4) 0.8797(3) 0.1547(3) 0.0381(11) Uani 1 1 d .
H17 H 1.0533 0.8548 0.1332 0.046 Uiso 1 1 calc R
C18 C 1.0056(4) 0.8556(3) 0.2209(3) 0.0359(11) Uani 1 1 d .
H18 H 1.0656 0.8188 0.2317 0.043 Uiso 1 1 calc R
C19 C 0.9466(4) 0.8724(3) 0.2762(2) 0.0316(10) Uani 1 1 d .
C20 C 0.8563(4) 0.9278(3) 0.2832(2) 0.0352(10) Uani 1 1 d .
H20 H 0.8362 0.9274 0.3258 0.042 Uiso 1 1 calc R
C21 C 0.7880(4) 0.9843(3) 0.2411(3) 0.0353(11) Uani 1 1 d .
H21 H 0.7368 1.0132 0.2637 0.042 Uiso 1 1 calc R
C22 C 0.7788(5) 1.0073(3) 0.1735(3) 0.0358(10) Uani 1 1 d .
H22 H 0.7224 1.0469 0.1631 0.043 Uiso 1 1 calc R
C23 C 0.8522(7) 1.1358(4) 0.0279(4) 0.076(2) Uani 1 1 d .
H23A H 0.8470 1.1718 0.0648 0.114 Uiso 1 1 calc R
H23B H 0.8197 1.1628 -0.0119 0.114 Uiso 1 1 calc R
H23C H 0.9306 1.1232 0.0249 0.114 Uiso 1 1 calc R
C24 C 0.6207(5) 1.0640(5) 0.0405(4) 0.0652(19) Uani 1 1 d .
H24A H 0.6129 1.0984 0.0781 0.098 Uiso 1 1 calc R
H24B H 0.5778 1.0138 0.0433 0.098 Uiso 1 1 calc R
H24C H 0.5929 1.0934 0.0009 0.098 Uiso 1 1 calc R
C25 C 0.7861(8) 0.9704(5) -0.0343(3) 0.079(2) Uani 1 1 d .
H25A H 0.7458 0.9193 -0.0300 0.119 Uiso 1 1 calc R
H25B H 0.8648 0.9587 -0.0369 0.119 Uiso 1 1 calc R
H25C H 0.7541 0.9987 -0.0736 0.119 Uiso 1 1 calc R
C26 C 0.8886(7) 0.8030(5) 0.4095(4) 0.071(2) Uani 1 1 d .
H26A H 0.9190 0.7733 0.4485 0.107 Uiso 1 1 calc R
H26B H 0.8254 0.7728 0.3872 0.107 Uiso 1 1 calc R
H26C H 0.8637 0.8570 0.4215 0.107 Uiso 1 1 calc R
C27 C 1.1215(6) 0.8736(4) 0.4002(3) 0.0631(18) Uani 1 1 d .
H27A H 1.1815 0.8806 0.3730 0.095 Uiso 1 1 calc R
H27B H 1.1498 0.8433 0.4393 0.095 Uiso 1 1 calc R
H27C H 1.0948 0.9271 0.4123 0.095 Uiso 1 1 calc R
C28 C 1.0547(8) 0.7092(4) 0.3342(4) 0.075(2) Uani 1 1 d .
H28A H 1.1130 0.7144 0.3056 0.112 Uiso 1 1 calc R
H28B H 0.9931 0.6767 0.3127 0.112 Uiso 1 1 calc R
H28C H 1.0855 0.6823 0.3744 0.112 Uiso 1 1 calc R
O2L O 0.4402(3) 0.6090(2) 0.25426(19) 0.0467(9) Uani 1 1 d .
Li1 Li 0.5885(8) 0.5944(6) 0.2215(5) 0.046(2) Uani 1 1 d .
O1L O 0.4956(3) 0.5791(2) 0.13522(19) 0.0432(8) Uani 1 1 d .
C3L C 0.3546(6) 0.5798(6) 0.2053(4) 0.0627(18) Uani 1 1 d .
C2L C 0.3833(6) 0.6061(5) 0.1405(4) 0.0582(17) Uani 1 1 d .
C1L C 0.5293(6) 0.5930(4) 0.0719(3) 0.0628(18) Uani 1 1 d .
H1LA H 0.4668 0.5810 0.0387 0.094 Uiso 1 1 calc R
H1LB H 0.5922 0.5574 0.0659 0.094 Uiso 1 1 calc R
H1LC H 0.5517 0.6499 0.0682 0.094 Uiso 1 1 calc R
C4L C 0.4109(6) 0.5992(5) 0.3187(3) 0.068(2) Uani 1 1 d .
H4L1 H 0.4711 0.6204 0.3500 0.102 Uiso 1 1 calc R
H4L2 H 0.3995 0.5413 0.3272 0.102 Uiso 1 1 calc R
H4L3 H 0.3421 0.6292 0.3228 0.102 Uiso 1 1 calc R
H2LA H 0.335(6) 0.583(4) 0.103(3) 0.056(18) Uiso 1 1 d .
H2LB H 0.385(6) 0.660(5) 0.131(3) 0.07(2) Uiso 1 1 d .
H3LA H 0.297(7) 0.602(5) 0.212(4) 0.07(2) Uiso 1 1 d .
H3LB H 0.347(6) 0.528(5) 0.210(4) 0.07(2) Uiso 1 1 d .

loop_
_atom_site_aniso_label
_atom_site_aniso_U_11
_atom_site_aniso_U_22
_atom_site_aniso_U_33
_atom_site_aniso_U_23
_atom_site_aniso_U_13
_atom_site_aniso_U_12
Tb1 0.02464(9) 0.02172(8) 0.03384(10) -0.00164(11) 0.00202(6) -0.00142(10)
Si1 0.0361(7) 0.0342(7) 0.0538(8) -0.0098(6) 0.0118(6) 0.0020(5)
Si2 0.0365(8) 0.0393(7) 0.0672(10) -0.0021(7) 0.0197(7) 0.0044(6)
Si3 0.0452(8) 0.0409(8) 0.0458(8) 0.0105(6) 0.0002(7) -0.0045(6)
Si4 0.0492(9) 0.0360(7) 0.0426(8) 0.0052(6) -0.0051(7) 0.0029(6)
C1 0.023(2) 0.027(2) 0.044(3) -0.0037(19) 0.0045(19) 0.0021(17)
C2 0.029(2) 0.030(2) 0.036(2) -0.0044(19) 0.0003(19) -0.0013(18)
C3 0.032(2) 0.038(2) 0.029(2) -0.0017(19) -0.0054(19) -0.0029(19)
C4 0.026(2) 0.030(2) 0.042(3) -0.0010(19) -0.0004(18) 0.0021(17)
C5 0.022(2) 0.031(2) 0.040(3) -0.0009(19) 0.0043(18) -0.0012(17)
C6 0.034(2) 0.029(2) 0.038(3) 0.0002(19) 0.009(2) -0.0039(19)
C7 0.032(3) 0.029(2) 0.042(3) 0.005(2) -0.001(2) 0.0012(19)
C8 0.030(2) 0.024(2) 0.045(3) 0.001(2) 0.0001(19) 0.0019(19)
C9 0.059(4) 0.041(3) 0.115(6) -0.020(4) 0.027(4) 0.004(3)
C10 0.044(4) 0.085(5) 0.088(5) -0.013(4) 0.002(3) 0.026(3)
C11 0.064(4) 0.070(4) 0.068(4) -0.003(3) 0.031(4) 0.002(3)
C12 0.058(4) 0.043(3) 0.095(5) -0.002(3) 0.020(4) 0.016(3)
C13 0.037(4) 0.074(6) 0.233(12) -0.043(7) 0.037(5) -0.001(3)
C14 0.150(9) 0.093(6) 0.074(5) 0.011(4) 0.063(6) 0.057(6)
C15 0.025(2) 0.027(2) 0.039(2) 0.0014(18) -0.0008(19) -0.0030(17)
C16 0.040(3) 0.037(3) 0.037(3) 0.001(2) 0.009(2) -0.007(2)
C17 0.026(2) 0.039(3) 0.050(3) 0.001(2) 0.008(2) -0.002(2)
C18 0.027(2) 0.031(3) 0.049(3) 0.000(2) 0.002(2) -0.0022(18)
C19 0.029(2) 0.030(2) 0.035(2) 0.0004(18) -0.0016(19) -0.0010(17)
C20 0.041(3) 0.030(2) 0.034(2) -0.0049(19) 0.002(2) -0.002(2)
C21 0.025(2) 0.029(2) 0.052(3) -0.009(2) 0.002(2) 0.0004(18)
C22 0.035(2) 0.024(2) 0.047(3) 0.001(2) -0.001(2) 0.000(2)
C23 0.078(5) 0.067(5) 0.081(5) 0.036(4) 0.004(4) -0.015(4)
C24 0.046(4) 0.077(5) 0.068(4) 0.020(4) -0.013(3) 0.001(3)
C25 0.105(6) 0.084(5) 0.045(4) 0.007(4) -0.005(4) 0.014(5)
C26 0.089(5) 0.069(4) 0.057(4) 0.019(3) 0.018(4) 0.003(4)
C27 0.064(4) 0.060(4) 0.057(4) 0.009(3) -0.025(3) -0.002(3)
C28 0.100(6) 0.046(4) 0.076(5) 0.010(3) 0.003(4) 0.023(4)
O2L 0.039(2) 0.051(2) 0.051(2) 0.0013(18) 0.0044(17) 0.0010(17)
Li1 0.036(5) 0.048(5) 0.052(5) 0.003(4) -0.002(4) -0.009(4)
O1L 0.0366(19) 0.042(2) 0.050(2) -0.0006(16) 0.0002(16) 0.0003(15)
C3L 0.039(4) 0.070(5) 0.079(5) -0.012(4) 0.007(3) -0.003(3)
C2L 0.042(3) 0.070(5) 0.059(4) -0.002(4) -0.009(3) 0.011(3)
C1L 0.074(5) 0.064(4) 0.051(4) -0.005(3) 0.010(3) -0.024(4)
C4L 0.065(4) 0.079(5) 0.062(4) 0.016(4) 0.014(3) 0.029(4)

loop_
_atom_type_symbol
_atom_type_description
_atom_type_scat_dispersion_real
_atom_type_scat_dispersion_imag
_atom_type_scat_source
C C 0.0033 0.0016 'International Tables Vol C Tables 4.2.6.8 and 6.1.1.4'
H H 0.0000 0.0000 'International Tables Vol C Tables 4.2.6.8 and 6.1.1.4'
O O 0.0106 0.0060 'International Tables Vol C Tables 4.2.6.8 and 6.1.1.4'
Li Li -0.0003 0.0001 'International Tables Vol C Tables 4.2.6.8 and 6.1.1.4'
Si Si 0.0817 0.0704 'International Tables Vol C Tables 4.2.6.8 and 6.1.1.4'
Tb Tb -0.1723 4.1537 'International Tables Vol C Tables 4.2.6.8 and 6.1.1.4'

loop_
_geom_angle_atom_site_label_1
_geom_angle_atom_site_label_2
_geom_angle_atom_site_label_3
_geom_angle
_geom_angle_site_symmetry_1
_geom_angle_site_symmetry_3
C16 Tb1 C2 91.05(15) . .
C16 Tb1 C17 30.72(16) . .
C2 Tb1 C17 99.01(16) . .
C16 Tb1 C20 88.24(16) . .
C2 Tb1 C20 176.69(15) . .
C17 Tb1 C20 78.77(16) . .
C16 Tb1 C7 151.46(16) . .
C2 Tb1 C7 79.74(15) . .
C17 Tb1 C7 123.88(16) . .
C20 Tb1 C7 99.40(15) . .
C16 Tb1 C3 99.21(16) . .
C2 Tb1 C3 30.63(14) . .
C17 Tb1 C3 119.89(16) . .
C20 Tb1 C3 152.67(16) . .
C7 Tb1 C3 86.56(15) . .
C16 Tb1 C21 79.18(16) . .
C2 Tb1 C21 151.52(15) . .
C17 Tb1 C21 86.20(16) . .
C20 Tb1 C21 31.29(15) . .
C7 Tb1 C21 120.45(16) . .
C3 Tb1 C21 124.31(15) . .
C16 Tb1 C22 58.30(17) . .
C2 Tb1 C22 122.49(16) . .
C17 Tb1 C22 78.55(17) . .
C20 Tb1 C22 59.66(16) . .
C7 Tb1 C22 147.90(17) . .
C3 Tb1 C22 102.16(16) . .
C21 Tb1 C22 30.95(17) . .
C16 Tb1 C8 122.25(17) . .
C2 Tb1 C8 58.37(16) . .
C17 Tb1 C8 101.64(17) . .
C20 Tb1 C8 119.49(16) . .
C7 Tb1 C8 31.38(17) . .
C3 Tb1 C8 78.52(16) . .
C21 Tb1 C8 148.15(17) . .
C22 Tb1 C8 179.10(16) . .
C16 Tb1 C18 58.75(16) . .
C2 Tb1 C18 118.94(15) . .
C17 Tb1 C18 30.46(16) . .
C20 Tb1 C18 58.02(16) . .
C7 Tb1 C18 102.30(15) . .
C3 Tb1 C18 146.87(16) . .
C21 Tb1 C18 78.67(15) . .
C22 Tb1 C18 87.23(16) . .
C8 Tb1 C18 92.51(15) . .
C16 Tb1 C6 177.14(16) . .
C2 Tb1 C6 88.53(15) . .
C17 Tb1 C6 152.12(16) . .
C20 Tb1 C6 92.34(15) . .
C7 Tb1 C6 31.08(15) . .
C3 Tb1 C6 79.04(15) . .
C21 Tb1 C6 99.90(16) . .
C22 Tb1 C6 119.72(17) . .
C8 Tb1 C6 59.76(16) . .
C18 Tb1 C6 123.82(15) . .
C16 Tb1 C4 119.68(15) . .
C2 Tb1 C4 58.82(15) . .
C17 Tb1 C4 147.48(16) . .
C20 Tb1 C4 124.24(15) . .
C7 Tb1 C4 78.41(15) . .
C3 Tb1 C4 30.72(15) . .
C21 Tb1 C4 103.01(14) . .
C22 Tb1 C4 93.36(16) . .
C8 Tb1 C4 86.93(15) . .
C18 Tb1 C4 177.59(16) . .
C6 Tb1 C4 57.79(15) . .
C11 Si1 C9 107.6(4) . .
C11 Si1 C1 111.9(3) . .
C9 Si1 C1 108.6(3) . .
C11 Si1 C10 107.2(4) . .
C9 Si1 C10 109.5(4) . .
C1 Si1 C10 111.9(3) . .
C14 Si2 C13 108.6(5) . .
C14 Si2 C12 107.3(4) . .
C13 Si2 C12 107.2(4) . .
C14 Si2 C5 111.6(3) . .
C13 Si2 C5 109.9(3) . .
C12 Si2 C5 112.0(3) . .
C24 Si3 C23 108.2(4) . .
C24 Si3 C25 108.6(4) . .
C23 Si3 C25 107.5(4) . .
C24 Si3 C15 110.9(3) . .
C23 Si3 C15 109.9(3) . .
C25 Si3 C15 111.6(3) . .
C28 Si4 C27 108.3(4) . .
C28 Si4 C19 111.6(3) . .
C27 Si4 C19 109.9(3) . .
C28 Si4 C26 108.8(4) . .
C27 Si4 C26 106.9(4) . .
C19 Si4 C26 111.1(3) . .
C8 C1 C2 131.7(4) . .
C8 C1 Si1 113.4(3) . .
C2 C1 Si1 114.8(4) . .
C8 C1 Tb1 74.1(3) . .
C2 C1 Tb1 73.3(3) . .
Si1 C1 Tb1 135.8(2) . .
C3 C2 C1 135.7(5) . .
C3 C2 Tb1 75.1(3) . .
C1 C2 Tb1 75.7(3) . .
C3 C2 H2 112.2 . .
C1 C2 H2 112.2 . .
Tb1 C2 H2 131.9 . .
C2 C3 C4 136.5(5) . .
C2 C3 Tb1 74.3(3) . .
C4 C3 Tb1 75.3(3) . .
C2 C3 H3 111.7 . .
C4 C3 H3 111.7 . .
Tb1 C3 H3 135.1 . .
C3 C4 C5 136.9(4) . .
C3 C4 Tb1 74.0(3) . .
C5 C4 Tb1 75.5(3) . .
C3 C4 H4 111.6 . .
C5 C4 H4 111.6 . .
Tb1 C4 H4 135.7 . .
C4 C5 C6 131.7(4) . .
C4 C5 Si2 112.5(3) . .
C6 C5 Si2 115.8(4) . .
C4 C5 Tb1 74.0(3) . .
C6 C5 Tb1 73.6(3) . .
Si2 C5 Tb1 133.4(2) . .
C5 C6 C7 135.4(5) . .
C5 C6 Tb1 75.8(3) . .
C7 C6 Tb1 74.2(3) . .
C5 C6 Li1 115.6(4) . .
C7 C6 Li1 62.1(3) . .
Tb1 C6 Li1 126.7(3) . .
C5 C6 H6 112.3 . .
C7 C6 H6 112.3 . .
Tb1 C6 H6 133.0 . .
Li1 C6 H6 92.7 . .
C6 C7 C8 135.8(5) . .
C6 C7 Li1 85.9(4) . .
C8 C7 Li1 100.8(4) . .
C6 C7 Tb1 74.8(3) . .
C8 C7 Tb1 74.6(3) . .
Li1 C7 Tb1 143.4(3) . .
C6 C7 H7 112.1 . .
C8 C7 H7 112.1 . .
Li1 C7 H7 81.2 . .
Tb1 C7 H7 134.7 . .
C1 C8 C7 136.2(4) . .
C1 C8 Tb1 75.2(2) . .
C7 C8 Tb1 74.1(3) . .
C1 C8 H8 111.9 . .
C7 C8 H8 111.9 . .
Tb1 C8 H8 135.2 . .
Si1 C9 H9A 109.5 . .
Si1 C9 H9B 109.5 . .
H9A C9 H9B 109.5 . .
Si1 C9 H9C 109.5 . .
H9A C9 H9C 109.5 . .
H9B C9 H9C 109.5 . .
Si1 C10 H10A 109.5 . .
Si1 C10 H10B 109.5 . .
H10A C10 H10B 109.5 . .
Si1 C10 H10C 109.5 . .
H10A C10 H10C 109.5 . .
H10B C10 H10C 109.5 . .
Si1 C11 H11A 109.5 . .
Si1 C11 H11B 109.5 . .
H11A C11 H11B 109.5 . .
Si1 C11 H11C 109.5 . .
H11A C11 H11C 109.5 . .
H11B C11 H11C 109.5 . .
Si2 C12 H12A 109.5 . .
Si2 C12 H12B 109.5 . .
H12A C12 H12B 109.5 . .
Si2 C12 H12C 109.5 . .
H12A C12 H12C 109.5 . .
H12B C12 H12C 109.5 . .
Si2 C13 H13A 109.5 . .
Si2 C13 H13B 109.5 . .
H13A C13 H13B 109.5 . .
Si2 C13 H13C 109.5 . .
H13A C13 H13C 109.5 . .
H13B C13 H13C 109.5 . .
Si2 C14 H14A 109.5 . .
Si2 C14 H14B 109.5 . .
H14A C14 H14B 109.5 . .
Si2 C14 H14C 109.5 . .
H14A C14 H14C 109.5 . .
H14B C14 H14C 109.5 . .
C22 C15 C16 130.3(4) . .
C22 C15 Si3 114.6(4) . .
C16 C15 Si3 115.1(4) . .
C22 C15 Tb1 73.9(3) . .
C16 C15 Tb1 73.2(3) . .
Si3 C15 Tb1 133.0(2) . .
C17 C16 C15 136.4(5) . .
C17 C16 Tb1 75.0(3) . .
C15 C16 Tb1 75.7(3) . .
C17 C16 H16 111.8 . .
C15 C16 H16 111.8 . .
Tb1 C16 H16 133.0 . .
C18 C17 C16 136.9(5) . .
C18 C17 Tb1 75.2(3) . .
C16 C17 Tb1 74.3(3) . .
C18 C17 H17 111.6 . .
C16 C17 H17 111.6 . .
Tb1 C17 H17 135.7 . .
C17 C18 C19 136.9(5) . .
C17 C18 Tb1 74.3(3) . .
C19 C18 Tb1 75.1(3) . .
C17 C18 H18 111.6 . .
C19 C18 H18 111.6 . .
Tb1 C18 H18 135.8 . .
C20 C19 C18 130.5(4) . .
C20 C19 Si4 114.9(4) . .
C18 C19 Si4 114.5(3) . .
C20 C19 Tb1 73.6(3) . .
C18 C19 Tb1 73.9(3) . .
Si4 C19 Tb1 134.4(2) . .
C19 C20 C21 136.1(5) . .
C19 C20 Tb1 75.7(3) . .
C21 C20 Tb1 74.6(3) . .
C19 C20 Li1 115.1(4) . 2_655
C21 C20 Li1 58.8(3) . 2_655
Tb1 C20 Li1 121.8(3) . 2_655
C19 C20 H20 111.9 . .
C21 C20 H20 111.9 . .
Tb1 C20 H20 133.4 . .
Li1 C20 H20 97.3 2_655 .
C22 C21 C20 135.9(5) . .
C22 C21 Li1 95.1(4) . 2_655
C20 C21 Li1 90.0(4) . 2_655
C22 C21 Tb1 74.6(3) . .
C20 C21 Tb1 74.2(3) . .
Li1 C21 Tb1 140.8(3) 2_655 .
C22 C21 H21 112.0 . .
C20 C21 H21 112.0 . .
Li1 C21 H21 83.2 2_655 .
Tb1 C21 H21 135.9 . .
C21 C22 C15 136.8(5) . .
C21 C22 Tb1 74.5(3) . .
C15 C22 Tb1 75.2(3) . .
C21 C22 H22 111.6 . .
C15 C22 H22 111.6 . .
Tb1 C22 H22 135.2 . .
Si3 C23 H23A 109.5 . .
Si3 C23 H23B 109.5 . .
H23A C23 H23B 109.5 . .
Si3 C23 H23C 109.5 . .
H23A C23 H23C 109.5 . .
H23B C23 H23C 109.5 . .
Si3 C24 H24A 109.5 . .
Si3 C24 H24B 109.5 . .
H24A C24 H24B 109.5 . .
Si3 C24 H24C 109.5 . .
H24A C24 H24C 109.5 . .
H24B C24 H24C 109.5 . .
Si3 C25 H25A 109.5 . .
Si3 C25 H25B 109.5 . .
H25A C25 H25B 109.5 . .
Si3 C25 H25C 109.5 . .
H25A C25 H25C 109.5 . .
H25B C25 H25C 109.5 . .
Si4 C26 H26A 109.5 . .
Si4 C26 H26B 109.5 . .
H26A C26 H26B 109.5 . .
Si4 C26 H26C 109.5 . .
H26A C26 H26C 109.5 . .
H26B C26 H26C 109.5 . .
Si4 C27 H27A 109.5 . .
Si4 C27 H27B 109.5 . .
H27A C27 H27B 109.5 . .
Si4 C27 H27C 109.5 . .
H27A C27 H27C 109.5 . .
H27B C27 H27C 109.5 . .
Si4 C28 H28A 109.5 . .
Si4 C28 H28B 109.5 . .
H28A C28 H28B 109.5 . .
Si4 C28 H28C 109.5 . .
H28A C28 H28C 109.5 . .
H28B C28 H28C 109.5 . .
C4L O2L C3L 112.6(6) . .
C4L O2L Li1 129.4(5) . .
C3L O2L Li1 108.3(5) . .
O2L Li1 O1L 84.0(4) . .
O2L Li1 C21 121.5(5) . 2_645
O1L Li1 C21 116.8(5) . 2_645
O2L Li1 C7 122.1(5) . .
O1L Li1 C7 117.3(5) . .
C21 Li1 C7 97.0(4) 2_645 .
O2L Li1 C6 91.9(4) . .
O1L Li1 C6 107.5(4) . .
C21 Li1 C6 125.7(4) 2_645 .
C7 Li1 C6 32.0(2) . .
O2L Li1 C3L 29.1(2) . .
O1L Li1 C3L 56.0(3) . .
C21 Li1 C3L 123.2(4) 2_645 .
C7 Li1 C3L 138.5(5) . .
C6 Li1 C3L 106.9(4) . .
O2L Li1 C20 110.7(4) . 2_645
O1L Li1 C20 87.5(4) . 2_645
C21 Li1 C20 31.2(2) 2_645 2_645
C7 Li1 C20 122.6(4) . 2_645
C6 Li1 C20 154.4(4) . 2_645
C3L Li1 C20 98.7(4) . 2_645
O2L Li1 C2L 56.0(3) . .
O1L Li1 C2L 29.0(2) . .
C21 Li1 C2L 134.9(4) 2_645 .
C7 Li1 C2L 122.9(4) . .
C6 Li1 C2L 98.8(4) . .
C3L Li1 C2L 30.8(3) . .
C20 Li1 C2L 103.8(4) 2_645 .
C1L O1L C2L 113.2(5) . .
C1L O1L Li1 127.3(5) . .
C2L O1L Li1 108.6(5) . .
O2L C3L C2L 108.4(6) . .
O2L C3L Li1 42.6(3) . .
C2L C3L Li1 75.1(4) . .
O2L C3L H3LA 107(6) . .
C2L C3L H3LA 109(6) . .
Li1 C3L H3LA 144(6) . .
O2L C3L H3LB 109(5) . .
C2L C3L H3LB 115(5) . .
Li1 C3L H3LB 101(5) . .
H3LA C3L H3LB 109(8) . .
O1L C2L C3L 107.7(6) . .
O1L C2L Li1 42.4(3) . .
C3L C2L Li1 74.1(4) . .
O1L C2L H2LA 107(4) . .
C3L C2L H2LA 115(4) . .
Li1 C2L H2LA 146(4) . .
O1L C2L H2LB 103(5) . .
C3L C2L H2LB 120(5) . .
Li1 C2L H2LB 99(5) . .
H2LA C2L H2LB 103(6) . .
O1L C1L H1LA 109.5 . .
O1L C1L H1LB 109.5 . .
H1LA C1L H1LB 109.5 . .
O1L C1L H1LC 109.5 . .
H1LA C1L H1LC 109.5 . .
H1LB C1L H1LC 109.5 . .
O2L C4L H4L1 109.5 . .
O2L C4L H4L2 109.5 . .
H4L1 C4L H4L2 109.5 . .
O2L C4L H4L3 109.5 . .
H4L1 C4L H4L3 109.5 . .
H4L2 C4L H4L3 109.5 . .

loop_
_geom_bond_atom_site_label_1
_geom_bond_atom_site_label_2
_geom_bond_distance
_geom_bond_site_symmetry_2
Tb1 C16 2.645(5) .
Tb1 C2 2.647(5) .
Tb1 C17 2.653(5) .
Tb1 C20 2.653(5) .
Tb1 C7 2.657(5) .
Tb1 C3 2.657(4) .
Tb1 C21 2.658(5) .
Tb1 C22 2.659(4) .
Tb1 C8 2.663(4) .
Tb1 C18 2.664(5) .
Tb1 C6 2.665(5) .
Tb1 C4 2.674(5) .
Si1 C11 1.853(7) .
Si1 C9 1.876(7) .
Si1 C1 1.879(5) .
Si1 C10 1.884(7) .
Si2 C14 1.857(8) .
Si2 C13 1.868(8) .
Si2 C12 1.879(6) .
Si2 C5 1.879(5) .
Si3 C24 1.860(7) .
Si3 C23 1.863(7) .
Si3 C25 1.869(8) .
Si3 C15 1.870(5) .
Si4 C28 1.864(7) .
Si4 C27 1.873(6) .
Si4 C19 1.874(5) .
Si4 C26 1.877(8) .
C1 C8 1.415(7) .
C1 C2 1.423(6) .
C2 C3 1.401(7) .
C2 H2 0.9300 .
C3 C4 1.412(7) .
C3 H3 0.9300 .
C4 C5 1.413(7) .
C4 H4 0.9300 .
C5 C6 1.415(7) .
C6 C7 1.426(7) .
C6 Li1 2.683(11) .
C6 H6 0.9300 .
C7 C8 1.439(8) .
C7 Li1 2.377(10) .
C7 H7 0.9300 .
C8 H8 0.9300 .
C9 H9A 0.9600 .
C9 H9B 0.9600 .
C9 H9C 0.9600 .
C10 H10A 0.9600 .
C10 H10B 0.9600 .
C10 H10C 0.9600 .
C11 H11A 0.9600 .
C11 H11B 0.9600 .
C11 H11C 0.9600 .
C12 H12A 0.9600 .
C12 H12B 0.9600 .
C12 H12C 0.9600 .
C13 H13A 0.9600 .
C13 H13B 0.9600 .
C13 H13C 0.9600 .
C14 H14A 0.9600 .
C14 H14B 0.9600 .
C14 H14C 0.9600 .
C15 C22 1.421(8) .
C15 C16 1.426(7) .
C16 C17 1.403(7) .
C16 H16 0.9300 .
C17 C18 1.397(7) .
C17 H17 0.9300 .
C18 C19 1.426(7) .
C18 H18 0.9300 .
C19 C20 1.412(7) .
C20 C21 1.432(7) .
C20 Li1 2.764(11) 2_655
C20 H20 0.9300 .
C21 C22 1.419(8) .
C21 Li1 2.364(11) 2_655
C21 H21 0.9300 .
C22 H22 0.9300 .
C23 H23A 0.9600 .
C23 H23B 0.9600 .
C23 H23C 0.9600 .
C24 H24A 0.9600 .
C24 H24B 0.9600 .
C24 H24C 0.9600 .
C25 H25A 0.9600 .
C25 H25B 0.9600 .
C25 H25C 0.9600 .
C26 H26A 0.9600 .
C26 H26B 0.9600 .
C26 H26C 0.9600 .
C27 H27A 0.9600 .
C27 H27B 0.9600 .
C27 H27C 0.9600 .
C28 H28A 0.9600 .
C28 H28B 0.9600 .
C28 H28C 0.9600 .
O2L C4L 1.410(8) .
O2L C3L 1.414(8) .
O2L Li1 1.970(11) .
Li1 O1L 1.974(10) .
Li1 C21 2.364(11) 2_645
Li1 C3L 2.761(12) .
Li1 C20 2.764(11) 2_645
Li1 C2L 2.774(11) .
O1L C1L 1.416(7) .
O1L C2L 1.417(7) .
C3L C2L 1.468(11) .
C3L H3LA 0.80(8) .
C3L H3LB 0.85(8) .
C2L H2LA 0.96(7) .
C2L H2LB 0.88(8) .
C1L H1LA 0.9600 .
C1L H1LB 0.9600 .
C1L H1LC 0.9600 .
C4L H4L1 0.9600 .
C4L H4L2 0.9600 .
C4L H4L3 0.9600 .

loop_
_geom_torsion_atom_site_label_1
_geom_torsion_atom_site_label_2
_geom_torsion_atom_site_label_3
_geom_torsion_atom_site_label_4
_geom_torsion
_geom_torsion_site_symmetry_1
_geom_torsion_site_symmetry_4
C11 Si1 C1 C8 -161.1(4) . .
C9 Si1 C1 C8 80.2(4) . .
C10 Si1 C1 C8 -40.8(5) . .
C11 Si1 C1 C2 21.1(5) . .
C9 Si1 C1 C2 -97.5(4) . .
C10 Si1 C1 C2 141.5(4) . .
C11 Si1 C1 Tb1 -70.2(4) . .
C9 Si1 C1 Tb1 171.2(4) . .
C10 Si1 C1 Tb1 50.2(5) . .
C16 Tb1 C1 C8 140.5(3) . .
C2 Tb1 C1 C8 -143.9(4) . .
C17 Tb1 C1 C8 110.8(3) . .
C20 Tb1 C1 C8 39.1(4) . .
C7 Tb1 C1 C8 -18.5(3) . .
C3 Tb1 C1 C8 -124.5(3) . .
C21 Tb1 C1 C8 71(3) . .
C22 Tb1 C1 C8 179.8(3) . .
C18 Tb1 C1 C8 81.0(3) . .
C6 Tb1 C1 C8 -42.2(3) . .
C4 Tb1 C1 C8 -100.8(3) . .
C16 Tb1 C1 C2 -75.6(3) . .
C17 Tb1 C1 C2 -105.3(3) . .
C20 Tb1 C1 C2 -177.1(3) . .
C7 Tb1 C1 C2 125.4(3) . .
C3 Tb1 C1 C2 19.3(3) . .
C21 Tb1 C1 C2 -145(3) . .
C22 Tb1 C1 C2 -36.3(5) . .
C8 Tb1 C1 C2 143.9(4) . .
C18 Tb1 C1 C2 -135.1(3) . .
C6 Tb1 C1 C2 101.7(3) . .
C4 Tb1 C1 C2 43.1(3) . .
C16 Tb1 C1 Si1 33.1(4) . .
C2 Tb1 C1 Si1 108.7(5) . .
C17 Tb1 C1 Si1 3.3(4) . .
C20 Tb1 C1 Si1 -68.4(5) . .
C7 Tb1 C1 Si1 -125.9(4) . .
C3 Tb1 C1 Si1 128.0(4) . .
C21 Tb1 C1 Si1 -36(3) . .
C22 Tb1 C1 Si1 72.4(5) . .
C8 Tb1 C1 Si1 -107.5(5) . .
C18 Tb1 C1 Si1 -26.5(4) . .
C6 Tb1 C1 Si1 -149.6(4) . .
C4 Tb1 C1 Si1 151.8(4) . .
C8 C1 C2 C3 -0.7(9) . .
Si1 C1 C2 C3 176.5(5) . .
Tb1 C1 C2 C3 -50.1(5) . .
C8 C1 C2 Tb1 49.4(5) . .
Si1 C1 C2 Tb1 -133.3(3) . .
C16 Tb1 C2 C3 -106.4(3) . .
C17 Tb1 C2 C3 -136.3(3) . .
C20 Tb1 C2 C3 176(3) . .
C7 Tb1 C2 C3 100.7(3) . .
C21 Tb1 C2 C3 -37.5(5) . .
C22 Tb1 C2 C3 -54.1(3) . .
C8 Tb1 C2 C3 125.6(3) . .
C18 Tb1 C2 C3 -160.8(3) . .
C6 Tb1 C2 C3 70.7(3) . .
C4 Tb1 C2 C3 18.1(3) . .
C16 Tb1 C2 C1 107.3(3) . .
C17 Tb1 C2 C1 77.5(3) . .
C20 Tb1 C2 C1 30(3) . .
C7 Tb1 C2 C1 -45.6(3) . .
C3 Tb1 C2 C1 -146.3(5) . .
C21 Tb1 C2 C1 176.2(3) . .
C22 Tb1 C2 C1 159.6(3) . .
C8 Tb1 C2 C1 -20.7(3) . .
C18 Tb1 C2 C1 52.9(3) . .
C6 Tb1 C2 C1 -75.6(3) . .
C4 Tb1 C2 C1 -128.1(3) . .
C1 C2 C3 C4 3.2(10) . .
Tb1 C2 C3 C4 -47.2(6) . .
C1 C2 C3 Tb1 50.3(5) . .
C16 Tb1 C3 C2 76.3(3) . .
C17 Tb1 C3 C2 52.0(3) . .
C20 Tb1 C3 C2 -179.5(3) . .
C7 Tb1 C3 C2 -75.6(3) . .
C21 Tb1 C3 C2 159.4(3) . .
C22 Tb1 C3 C2 135.6(3) . .
C8 Tb1 C3 C2 -45.0(3) . .
C18 Tb1 C3 C2 31.8(4) . .
C6 Tb1 C3 C2 -106.0(3) . .
C4 Tb1 C3 C2 -148.6(4) . .
C16 Tb1 C3 C4 -135.2(3) . .
C2 Tb1 C3 C4 148.6(4) . .
C17 Tb1 C3 C4 -159.5(3) . .
C20 Tb1 C3 C4 -30.9(5) . .
C7 Tb1 C3 C4 73.0(3) . .
C21 Tb1 C3 C4 -52.0(3) . .
C22 Tb1 C3 C4 -75.8(3) . .
C8 Tb1 C3 C4 103.6(3) . .
C18 Tb1 C3 C4 -179.7(3) . .
C6 Tb1 C3 C4 42.5(3) . .
C2 C3 C4 C5 0.3(10) . .
Tb1 C3 C4 C5 -46.5(6) . .
C2 C3 C4 Tb1 46.9(6) . .
C16 Tb1 C4 C3 53.2(3) . .
C2 Tb1 C4 C3 -18.1(3) . .
C17 Tb1 C4 C3 34.4(4) . .
C20 Tb1 C4 C3 163.4(3) . .
C7 Tb1 C4 C3 -103.0(3) . .
C21 Tb1 C4 C3 138.1(3) . .
C22 Tb1 C4 C3 108.3(3) . .
C8 Tb1 C4 C3 -72.5(3) . .
C18 Tb1 C4 C3 4(4) . .
C6 Tb1 C4 C3 -128.3(3) . .
C16 Tb1 C4 C5 -157.6(3) . .
C2 Tb1 C4 C5 131.1(3) . .
C17 Tb1 C4 C5 -176.4(3) . .
C20 Tb1 C4 C5 -47.4(3) . .
C7 Tb1 C4 C5 46.2(3) . .
C3 Tb1 C4 C5 149.2(4) . .
C21 Tb1 C4 C5 -72.8(3) . .
C22 Tb1 C4 C5 -102.5(3) . .
C8 Tb1 C4 C5 76.6(3) . .
C18 Tb1 C4 C5 153(3) . .
C6 Tb1 C4 C5 20.9(3) . .
C3 C4 C5 C6 -3.4(9) . .
Tb1 C4 C5 C6 -49.5(5) . .
C3 C4 C5 Si2 177.0(5) . .
Tb1 C4 C5 Si2 130.9(3) . .
C3 C4 C5 Tb1 46.1(6) . .
C14 Si2 C5 C4 -166.5(5) . .
C13 Si2 C5 C4 72.9(5) . .
C12 Si2 C5 C4 -46.2(4) . .
C14 Si2 C5 C6 13.7(5) . .
C13 Si2 C5 C6 -106.8(5) . .
C12 Si2 C5 C6 134.1(4) . .
C14 Si2 C5 Tb1 -77.6(5) . .
C13 Si2 C5 Tb1 161.8(5) . .
C12 Si2 C5 Tb1 42.7(4) . .
C16 Tb1 C5 C4 36.9(4) . .
C2 Tb1 C5 C4 -40.8(3) . .
C17 Tb1 C5 C4 45(3) . .
C20 Tb1 C5 C4 141.6(3) . .
C7 Tb1 C5 C4 -124.3(3) . .
C3 Tb1 C5 C4 -17.8(3) . .
C21 Tb1 C5 C4 111.3(3) . .
C22 Tb1 C5 C4 80.9(3) . .
C8 Tb1 C5 C4 -100.0(3) . .
C18 Tb1 C5 C4 -177.7(3) . .
C6 Tb1 C5 C4 -143.7(4) . .
C16 Tb1 C5 C6 -179.3(3) . .
C2 Tb1 C5 C6 102.9(3) . .
C17 Tb1 C5 C6 -172(3) . .
C20 Tb1 C5 C6 -74.7(3) . .
C7 Tb1 C5 C6 19.4(3) . .
C3 Tb1 C5 C6 125.9(3) . .
C21 Tb1 C5 C6 -105.0(3) . .
C22 Tb1 C5 C6 -135.4(3) . .
C8 Tb1 C5 C6 43.7(3) . .
C18 Tb1 C5 C6 -34.0(5) . .
C4 Tb1 C5 C6 143.7(4) . .
C16 Tb1 C5 Si2 -69.2(4) . .
C2 Tb1 C5 Si2 -146.9(3) . .
C17 Tb1 C5 Si2 -61(3) . .
C20 Tb1 C5 Si2 35.5(3) . .
C7 Tb1 C5 Si2 129.6(4) . .
C3 Tb1 C5 Si2 -123.9(4) . .
C21 Tb1 C5 Si2 5.2(3) . .
C22 Tb1 C5 Si2 -25.2(3) . .
C8 Tb1 C5 Si2 153.9(3) . .
C18 Tb1 C5 Si2 76.2(4) . .
C6 Tb1 C5 Si2 110.2(4) . .
C4 Tb1 C5 Si2 -106.1(4) . .
C4 C5 C6 C7 0.7(9) . .
Si2 C5 C6 C7 -179.7(5) . .
Tb1 C5 C6 C7 -48.9(5) . .
C4 C5 C6 Tb1 49.6(5) . .
Si2 C5 C6 Tb1 -130.7(3) . .
C4 C5 C6 Li1 -74.7(6) . .
Si2 C5 C6 Li1 105.0(4) . .
Tb1 C5 C6 Li1 -124.3(4) . .
C16 Tb1 C6 C5 7(3) . .
C2 Tb1 C6 C5 -74.2(3) . .
C17 Tb1 C6 C5 179.1(3) . .
C20 Tb1 C6 C5 109.0(3) . .
C7 Tb1 C6 C5 -146.6(4) . .
C3 Tb1 C6 C5 -44.9(3) . .
C21 Tb1 C6 C5 78.4(3) . .
C22 Tb1 C6 C5 53.0(3) . .
C8 Tb1 C6 C5 -127.9(3) . .
C18 Tb1 C6 C5 161.3(3) . .
C4 Tb1 C6 C5 -20.8(3) . .
C16 Tb1 C6 C7 154(3) . .
C2 Tb1 C6 C7 72.4(3) . .
C17 Tb1 C6 C7 -34.3(5) . .
C20 Tb1 C6 C7 -104.4(3) . .
C3 Tb1 C6 C7 101.7(3) . .
C21 Tb1 C6 C7 -135.0(3) . .
C22 Tb1 C6 C7 -160.4(3) . .
C8 Tb1 C6 C7 18.7(3) . .
C18 Tb1 C6 C7 -52.1(3) . .
C4 Tb1 C6 C7 125.8(3) . .
C16 Tb1 C6 Li1 119(3) . .
C2 Tb1 C6 Li1 37.3(3) . .
C17 Tb1 C6 Li1 -69.3(5) . .
C20 Tb1 C6 Li1 -139.5(3) . .
C7 Tb1 C6 Li1 -35.0(3) . .
C3 Tb1 C6 Li1 66.7(3) . .
C21 Tb1 C6 Li1 -170.0(3) . .
C22 Tb1 C6 Li1 164.5(3) . .
C8 Tb1 C6 Li1 -16.3(3) . .
C18 Tb1 C6 Li1 -87.1(3) . .
C4 Tb1 C6 Li1 90.8(3) . .
C5 C6 C7 C8 2.0(10) . .
Tb1 C6 C7 C8 -47.4(6) . .
Li1 C6 C7 C8 101.2(7) . .
C5 C6 C7 Li1 -99.2(6) . .
Tb1 C6 C7 Li1 -148.6(3) . .
C5 C6 C7 Tb1 49.4(6) . .
Li1 C6 C7 Tb1 148.6(3) . .
C16 Tb1 C7 C6 -177.4(3) . .
C2 Tb1 C7 C6 -104.5(3) . .
C17 Tb1 C7 C6 161.5(3) . .
C20 Tb1 C7 C6 78.8(3) . .
C3 Tb1 C7 C6 -74.4(3) . .
C21 Tb1 C7 C6 53.9(3) . .
C22 Tb1 C7 C6 33.2(5) . .
C8 Tb1 C7 C6 -147.9(5) . .
C18 Tb1 C7 C6 137.9(3) . .
C4 Tb1 C7 C6 -44.5(3) . .
C16 Tb1 C7 C8 -29.5(5) . .
C2 Tb1 C7 C8 43.4(3) . .
C17 Tb1 C7 C8 -50.6(3) . .
C20 Tb1 C7 C8 -133.4(3) . .
C3 Tb1 C7 C8 73.5(3) . .
C21 Tb1 C7 C8 -158.2(3) . .
C22 Tb1 C7 C8 -179.0(3) . .
C18 Tb1 C7 C8 -74.3(3) . .
C6 Tb1 C7 C8 147.9(5) . .
C4 Tb1 C7 C8 103.4(3) . .
C16 Tb1 C7 Li1 -116.8(6) . .
C2 Tb1 C7 Li1 -43.9(6) . .
C17 Tb1 C7 Li1 -138.0(5) . .
C20 Tb1 C7 Li1 139.3(6) . .
C3 Tb1 C7 Li1 -13.8(6) . .
C21 Tb1 C7 Li1 114.5(6) . .
C22 Tb1 C7 Li1 93.7(6) . .
C8 Tb1 C7 Li1 -87.3(6) . .
C18 Tb1 C7 Li1 -161.6(6) . .
C6 Tb1 C7 Li1 60.5(6) . .
C4 Tb1 C7 Li1 16.1(5) . .
C2 C1 C8 C7 -2.4(9) . .
Si1 C1 C8 C7 -179.7(5) . .
Tb1 C1 C8 C7 46.7(5) . .
C2 C1 C8 Tb1 -49.2(5) . .
Si1 C1 C8 Tb1 133.5(3) . .
C6 C7 C8 C1 0.4(10) . .
Li1 C7 C8 C1 95.6(6) . .
Tb1 C7 C8 C1 -47.1(5) . .
C6 C7 C8 Tb1 47.5(6) . .
Li1 C7 C8 Tb1 142.7(3) . .
C16 Tb1 C8 C1 -47.8(3) . .
C2 Tb1 C8 C1 20.9(3) . .
C17 Tb1 C8 C1 -72.6(3) . .
C20 Tb1 C8 C1 -156.2(3) . .
C7 Tb1 C8 C1 148.4(5) . .
C3 Tb1 C8 C1 45.9(3) . .
C21 Tb1 C8 C1 -174.3(3) . .
C22 Tb1 C8 C1 -175(27) . .
C18 Tb1 C8 C1 -101.9(3) . .
C6 Tb1 C8 C1 129.8(3) . .
C4 Tb1 C8 C1 75.7(3) . .
C16 Tb1 C8 C7 163.8(3) . .
C2 Tb1 C8 C7 -127.5(3) . .
C17 Tb1 C8 C7 139.0(3) . .
C20 Tb1 C8 C7 55.5(3) . .
C3 Tb1 C8 C7 -102.4(3) . .
C21 Tb1 C8 C7 37.3(4) . .
C22 Tb1 C8 C7 36(10) . .
C18 Tb1 C8 C7 109.7(3) . .
C6 Tb1 C8 C7 -18.5(3) . .
C4 Tb1 C8 C7 -72.6(3) . .
C24 Si3 C15 C22 -27.4(5) . .
C23 Si3 C15 C22 92.3(5) . .
C25 Si3 C15 C22 -148.5(4) . .
C24 Si3 C15 C16 153.2(4) . .
C23 Si3 C15 C16 -87.1(5) . .
C25 Si3 C15 C16 32.1(5) . .
C24 Si3 C15 Tb1 63.2(4) . .
C23 Si3 C15 Tb1 -177.2(4) . .
C25 Si3 C15 Tb1 -58.0(5) . .
C16 Tb1 C15 C22 -142.2(4) . .
C2 Tb1 C15 C22 141.6(3) . .
C17 Tb1 C15 C22 -123.5(3) . .
C20 Tb1 C15 C22 -41.6(3) . .
C7 Tb1 C15 C22 68(3) . .
C3 Tb1 C15 C22 111.9(3) . .
C21 Tb1 C15 C22 -18.1(3) . .
C8 Tb1 C15 C22 -179.1(3) . .
C18 Tb1 C15 C22 -100.4(3) . .
C6 Tb1 C15 C22 40.0(4) . .
C4 Tb1 C15 C22 82.0(3) . .
C2 Tb1 C15 C16 -76.2(3) . .
C17 Tb1 C15 C16 18.7(3) . .
C20 Tb1 C15 C16 100.6(3) . .
C7 Tb1 C15 C16 -150(3) . .
C3 Tb1 C15 C16 -105.9(3) . .
C21 Tb1 C15 C16 124.2(3) . .
C22 Tb1 C15 C16 142.2(4) . .
C8 Tb1 C15 C16 -36.9(4) . .
C18 Tb1 C15 C16 41.8(3) . .
C6 Tb1 C15 C16 -177.8(3) . .
C4 Tb1 C15 C16 -135.8(3) . .
C16 Tb1 C15 Si3 108.9(5) . .
C2 Tb1 C15 Si3 32.7(3) . .
C17 Tb1 C15 Si3 127.7(4) . .
C20 Tb1 C15 Si3 -150.5(3) . .
C7 Tb1 C15 Si3 -41(3) . .
C3 Tb1 C15 Si3 3.1(3) . .
C21 Tb1 C15 Si3 -126.9(4) . .
C22 Tb1 C15 Si3 -108.9(5) . .
C8 Tb1 C15 Si3 72.0(5) . .
C18 Tb1 C15 Si3 150.8(3) . .
C6 Tb1 C15 Si3 -68.9(4) . .
C4 Tb1 C15 Si3 -26.9(3) . .
C22 C15 C16 C17 1.5(10) . .
Si3 C15 C16 C17 -179.2(5) . .
Tb1 C15 C16 C17 -49.0(6) . .
C22 C15 C16 Tb1 50.5(5) . .
Si3 C15 C16 Tb1 -130.2(3) . .
C2 Tb1 C16 C17 -106.0(3) . .
C20 Tb1 C16 C17 70.8(3) . .
C7 Tb1 C16 C17 -35.8(5) . .
C3 Tb1 C16 C17 -135.7(3) . .
C21 Tb1 C16 C17 100.9(3) . .
C22 Tb1 C16 C17 125.7(4) . .
C8 Tb1 C16 C17 -53.5(4) . .
C18 Tb1 C16 C17 17.7(3) . .
C6 Tb1 C16 C17 172(3) . .
C4 Tb1 C16 C17 -160.2(3) . .
C2 Tb1 C16 C15 106.6(3) . .
C17 Tb1 C16 C15 -147.4(5) . .
C20 Tb1 C16 C15 -76.6(3) . .
C7 Tb1 C16 C15 176.8(3) . .
C3 Tb1 C16 C15 77.0(3) . .
C21 Tb1 C16 C15 -46.4(3) . .
C22 Tb1 C16 C15 -21.7(3) . .
C8 Tb1 C16 C15 159.1(3) . .
C18 Tb1 C16 C15 -129.7(3) . .
C6 Tb1 C16 C15 25(3) . .
C4 Tb1 C16 C15 52.5(3) . .
C15 C16 C17 C18 2.8(11) . .
Tb1 C16 C17 C18 -46.5(6) . .
C15 C16 C17 Tb1 49.3(6) . .
C16 Tb1 C17 C18 149.2(5) . .
C2 Tb1 C17 C18 -134.2(3) . .
C20 Tb1 C17 C18 43.3(3) . .
C7 Tb1 C17 C18 -50.5(3) . .
C3 Tb1 C17 C18 -158.1(3) . .
C21 Tb1 C17 C18 74.0(3) . .
C22 Tb1 C17 C18 104.3(3) . .
C8 Tb1 C17 C18 -74.8(3) . .
C6 Tb1 C17 C18 -30.0(5) . .
C4 Tb1 C17 C18 -177.6(3) . .
C2 Tb1 C17 C16 76.7(3) . .
C20 Tb1 C17 C16 -105.8(3) . .
C7 Tb1 C17 C16 160.3(3) . .
C3 Tb1 C17 C16 52.7(3) . .
C21 Tb1 C17 C16 -75.1(3) . .
C22 Tb1 C17 C16 -44.8(3) . .
C8 Tb1 C17 C16 136.0(3) . .
C18 Tb1 C17 C16 -149.2(5) . .
C6 Tb1 C17 C16 -179.2(3) . .
C4 Tb1 C17 C16 33.2(5) . .
C16 C17 C18 C19 -0.2(11) . .
Tb1 C17 C18 C19 -46.4(6) . .
C16 C17 C18 Tb1 46.2(6) . .
C16 Tb1 C18 C17 -17.8(3) . .
C2 Tb1 C18 C17 54.0(3) . .
C20 Tb1 C18 C17 -127.5(3) . .
C7 Tb1 C18 C17 139.0(3) . .
C3 Tb1 C18 C17 36.2(4) . .
C21 Tb1 C18 C17 -102.0(3) . .
C22 Tb1 C18 C17 -72.0(3) . .
C8 Tb1 C18 C17 108.9(3) . .
C6 Tb1 C18 C17 163.6(3) . .
C4 Tb1 C18 C17 32(4) . .
C16 Tb1 C18 C19 131.3(3) . .
C2 Tb1 C18 C19 -156.8(3) . .
C17 Tb1 C18 C19 149.2(4) . .
C20 Tb1 C18 C19 21.7(3) . .
C7 Tb1 C18 C19 -71.8(3) . .
C3 Tb1 C18 C19 -174.6(3) . .
C21 Tb1 C18 C19 47.2(3) . .
C22 Tb1 C18 C19 77.2(3) . .
C8 Tb1 C18 C19 -101.9(3) . .
C6 Tb1 C18 C19 -47.2(3) . .
C4 Tb1 C18 C19 -179(100) . .
C17 C18 C19 C20 -4.5(10) . .
Tb1 C18 C19 C20 -50.8(5) . .
C17 C18 C19 Si4 178.2(5) . .
Tb1 C18 C19 Si4 131.9(3) . .
C17 C18 C19 Tb1 46.2(6) . .
C28 Si4 C19 C20 148.4(4) . .
C27 Si4 C19 C20 -91.4(4) . .
C26 Si4 C19 C20 26.7(5) . .
C28 Si4 C19 C18 -33.9(5) . .
C27 Si4 C19 C18 86.3(4) . .
C26 Si4 C19 C18 -155.6(4) . .
C28 Si4 C19 Tb1 57.3(5) . .
C27 Si4 C19 Tb1 177.5(4) . .
C26 Si4 C19 Tb1 -64.4(4) . .
C16 Tb1 C19 C20 101.6(3) . .
C2 Tb1 C19 C20 -179.8(3) . .
C17 Tb1 C19 C20 124.5(3) . .
C7 Tb1 C19 C20 -106.1(3) . .
C3 Tb1 C19 C20 -163(2) . .
C21 Tb1 C19 C20 19.0(3) . .
C22 Tb1 C19 C20 42.6(3) . .
C8 Tb1 C19 C20 -136.8(3) . .
C18 Tb1 C19 C20 142.2(4) . .
C6 Tb1 C19 C20 -76.2(3) . .
C4 Tb1 C19 C20 -38.0(4) . .
C16 Tb1 C19 C18 -40.5(3) . .
C2 Tb1 C19 C18 38.1(4) . .
C17 Tb1 C19 C18 -17.6(3) . .
C20 Tb1 C19 C18 -142.2(4) . .
C7 Tb1 C19 C18 111.8(3) . .
C3 Tb1 C19 C18 55(3) . .
C21 Tb1 C19 C18 -123.2(3) . .
C22 Tb1 C19 C18 -99.6(3) . .
C8 Tb1 C19 C18 81.0(3) . .
C6 Tb1 C19 C18 141.7(3) . .
C4 Tb1 C19 C18 179.9(3) . .
C16 Tb1 C19 Si4 -149.4(4) . .
C2 Tb1 C19 Si4 -70.8(4) . .
C17 Tb1 C19 Si4 -126.5(4) . .
C20 Tb1 C19 Si4 109.0(5) . .
C7 Tb1 C19 Si4 3.0(3) . .
C3 Tb1 C19 Si4 -54(3) . .
C21 Tb1 C19 Si4 128.0(4) . .
C22 Tb1 C19 Si4 151.6(4) . .
C8 Tb1 C19 Si4 -27.8(4) . .
C18 Tb1 C19 Si4 -108.8(4) . .
C6 Tb1 C19 Si4 32.8(4) . .
C4 Tb1 C19 Si4 71.0(5) . .
C18 C19 C20 C21 2.3(9) . .
Si4 C19 C20 C21 179.6(5) . .
Tb1 C19 C20 C21 -48.5(6) . .
C18 C19 C20 Tb1 50.9(5) . .
Si4 C19 C20 Tb1 -131.9(3) . .
C18 C19 C20 Li1 -67.9(6) . 2_655
Si4 C19 C20 Li1 109.4(4) . 2_655
Tb1 C19 C20 Li1 -118.7(3) . 2_655
C16 Tb1 C20 C19 -75.5(3) . .
C2 Tb1 C20 C19 2(3) . .
C17 Tb1 C20 C19 -46.1(3) . .
C7 Tb1 C20 C19 76.8(3) . .
C3 Tb1 C20 C19 177.7(3) . .
C21 Tb1 C20 C19 -147.4(5) . .
C22 Tb1 C20 C19 -129.3(3) . .
C8 Tb1 C20 C19 51.1(3) . .
C18 Tb1 C20 C19 -21.9(3) . .
C6 Tb1 C20 C19 107.3(3) . .
C4 Tb1 C20 C19 159.2(3) . .
C16 Tb1 C20 C21 71.9(3) . .
C2 Tb1 C20 C21 150(3) . .
C17 Tb1 C20 C21 101.3(3) . .
C7 Tb1 C20 C21 -135.8(3) . .
C3 Tb1 C20 C21 -34.9(5) . .
C22 Tb1 C20 C21 18.1(3) . .
C8 Tb1 C20 C21 -161.5(3) . .
C18 Tb1 C20 C21 125.5(3) . .
C6 Tb1 C20 C21 -105.3(3) . .
C4 Tb1 C20 C21 -53.4(3) . .
C16 Tb1 C20 Li1 35.3(3) . 2_655
C2 Tb1 C20 Li1 113(3) . 2_655
C17 Tb1 C20 Li1 64.8(3) . 2_655
C7 Tb1 C20 Li1 -172.3(3) . 2_655
C3 Tb1 C20 Li1 -71.5(5) . 2_655
C21 Tb1 C20 Li1 -36.5(3) . 2_655
C22 Tb1 C20 Li1 -18.4(3) . 2_655
C8 Tb1 C20 Li1 161.9(3) . 2_655
C18 Tb1 C20 Li1 89.0(3) . 2_655
C6 Tb1 C20 Li1 -141.9(3) . 2_655
C4 Tb1 C20 Li1 -90.0(3) . 2_655
C19 C20 C21 C22 2.5(10) . .
Tb1 C20 C21 C22 -46.3(6) . .
Li1 C20 C21 C22 97.4(7) 2_655 .
C19 C20 C21 Li1 -94.8(6) . 2_655
Tb1 C20 C21 Li1 -143.7(3) . 2_655
C19 C20 C21 Tb1 48.9(6) . .
Li1 C20 C21 Tb1 143.7(3) 2_655 .
C16 Tb1 C21 C22 43.8(3) . .
C2 Tb1 C21 C22 -27.9(5) . .
C17 Tb1 C21 C22 74.0(3) . .
C20 Tb1 C21 C22 148.5(5) . .
C7 Tb1 C21 C22 -158.5(3) . .
C3 Tb1 C21 C22 -50.0(4) . .
C8 Tb1 C21 C22 -180.0(3) . .
C18 Tb1 C21 C22 103.8(3) . .
C6 Tb1 C21 C22 -133.4(3) . .
C4 Tb1 C21 C22 -74.4(3) . .
C16 Tb1 C21 C20 -104.7(3) . .
C2 Tb1 C21 C20 -176.5(3) . .
C17 Tb1 C21 C20 -74.5(3) . .
C7 Tb1 C21 C20 53.0(3) . .
C3 Tb1 C21 C20 161.4(3) . .
C22 Tb1 C21 C20 -148.5(5) . .
C8 Tb1 C21 C20 31.5(5) . .
C18 Tb1 C21 C20 -44.7(3) . .
C6 Tb1 C21 C20 78.0(3) . .
C4 Tb1 C21 C20 137.0(3) . .
C16 Tb1 C21 Li1 -35.1(5) . 2_655
C2 Tb1 C21 Li1 -106.9(5) . 2_655
C17 Tb1 C21 Li1 -4.9(5) . 2_655
C20 Tb1 C21 Li1 69.6(5) . 2_655
C7 Tb1 C21 Li1 122.6(5) . 2_655
C3 Tb1 C21 Li1 -129.0(5) . 2_655
C22 Tb1 C21 Li1 -78.9(6) . 2_655
C8 Tb1 C21 Li1 101.1(6) . 2_655
C18 Tb1 C21 Li1 24.9(5) . 2_655
C6 Tb1 C21 Li1 147.6(5) . 2_655
C4 Tb1 C21 Li1 -153.4(5) . 2_655
C20 C21 C22 C15 -0.8(10) . .
Li1 C21 C22 C15 94.5(6) 2_655 .
Tb1 C21 C22 C15 -47.0(6) . .
C20 C21 C22 Tb1 46.2(6) . .
Li1 C21 C22 Tb1 141.5(3) 2_655 .
C16 C15 C22 C21 -3.5(9) . .
Si3 C15 C22 C21 177.2(5) . .
Tb1 C15 C22 C21 46.8(6) . .
C16 C15 C22 Tb1 -50.3(5) . .
Si3 C15 C22 Tb1 130.4(3) . .
C16 Tb1 C22 C21 -126.9(4) . .
C2 Tb1 C22 C21 164.6(3) . .
C17 Tb1 C22 C21 -101.9(3) . .
C20 Tb1 C22 C21 -18.3(3) . .
C7 Tb1 C22 C21 36.5(5) . .
C3 Tb1 C22 C21 139.6(3) . .
C8 Tb1 C22 C21 1(10) . .
C18 Tb1 C22 C21 -72.4(3) . .
C6 Tb1 C22 C21 55.4(3) . .
C4 Tb1 C22 C21 109.9(3) . .
C16 Tb1 C22 C15 21.8(3) . .
C2 Tb1 C22 C15 -46.6(3) . .
C17 Tb1 C22 C15 46.9(3) . .
C20 Tb1 C22 C15 130.5(3) . .
C7 Tb1 C22 C15 -174.7(3) . .
C3 Tb1 C22 C15 -71.6(3) . .
C21 Tb1 C22 C15 148.8(5) . .
C8 Tb1 C22 C15 150(10) . .
C18 Tb1 C22 C15 76.3(3) . .
C6 Tb1 C22 C15 -155.8(3) . .
C4 Tb1 C22 C15 -101.3(3) . .
C4L O2L Li1 O1L 157.8(6) . .
C3L O2L Li1 O1L 15.1(6) . .
C4L O2L Li1 C21 40.0(9) . 2_645
C3L O2L Li1 C21 -102.7(6) . 2_645
C4L O2L Li1 C7 -83.7(8) . .
C3L O2L Li1 C7 133.7(6) . .
C4L O2L Li1 C6 -94.8(6) . .
C3L O2L Li1 C6 122.5(5) . .
C4L O2L Li1 C3L 142.7(8) . .
C4L O2L Li1 C20 72.7(7) . 2_645
C3L O2L Li1 C20 -69.9(6) . 2_645
C4L O2L Li1 C2L 165.8(6) . .
C3L O2L Li1 C2L 23.2(5) . .
C6 C7 Li1 O2L -21.4(6) . .
C8 C7 Li1 O2L -157.3(5) . .
Tb1 C7 Li1 O2L -78.8(8) . .
C6 C7 Li1 O1L 79.2(6) . .
C8 C7 Li1 O1L -56.7(6) . .
Tb1 C7 Li1 O1L 21.8(9) . .
C6 C7 Li1 C21 -155.8(4) . 2_645
C8 C7 Li1 C21 68.3(4) . 2_645
Tb1 C7 Li1 C21 146.8(4) . 2_645
C8 C7 Li1 C6 -135.9(5) . .
Tb1 C7 Li1 C6 -57.4(5) . .
C6 C7 Li1 C3L 10.7(7) . .
C8 C7 Li1 C3L -125.3(7) . .
Tb1 C7 Li1 C3L -46.7(10) . .
C6 C7 Li1 C20 -175.0(5) . 2_645
C8 C7 Li1 C20 49.1(6) . 2_645
Tb1 C7 Li1 C20 127.6(5) . 2_645
C6 C7 Li1 C2L 46.2(6) . .
C8 C7 Li1 C2L -89.7(6) . .
Tb1 C7 Li1 C2L -11.1(9) . .
C5 C6 Li1 O2L -68.3(5) . .
C7 C6 Li1 O2L 162.0(5) . .
Tb1 C6 Li1 O2L -159.3(3) . .
C5 C6 Li1 O1L 16.0(6) . .
C7 C6 Li1 O1L -113.7(5) . .
Tb1 C6 Li1 O1L -75.1(5) . .
C5 C6 Li1 C21 159.8(5) . 2_645
C7 C6 Li1 C21 30.1(5) . 2_645
Tb1 C6 Li1 C21 68.7(6) . 2_645
C5 C6 Li1 C7 129.7(5) . .
Tb1 C6 Li1 C7 38.7(4) . .
C5 C6 Li1 C3L -42.9(6) . .
C7 C6 Li1 C3L -172.6(5) . .
Tb1 C6 Li1 C3L -134.0(3) . .
C5 C6 Li1 C20 139.5(9) . 2_645
C7 C6 Li1 C20 9.8(10) . 2_645
Tb1 C6 Li1 C20 48.4(11) . 2_645
C5 C6 Li1 C2L -12.4(5) . .
C7 C6 Li1 C2L -142.1(5) . .
Tb1 C6 Li1 C2L -103.5(4) . .
O2L Li1 O1L C1L 155.1(5) . .
C21 Li1 O1L C1L -82.5(7) 2_645 .
C7 Li1 O1L C1L 31.9(8) . .
C6 Li1 O1L C1L 65.0(7) . .
C3L Li1 O1L C1L 163.9(6) . .
C20 Li1 O1L C1L -93.9(6) 2_645 .
C2L Li1 O1L C1L 141.2(7) . .
O2L Li1 O1L C2L 13.9(5) . .
C21 Li1 O1L C2L 136.3(5) 2_645 .
C7 Li1 O1L C2L -109.3(6) . .
C6 Li1 O1L C2L -76.2(6) . .
C3L Li1 O1L C2L 22.7(5) . .
C20 Li1 O1L C2L 125.0(5) 2_645 .
C4L O2L C3L C2L 170.0(6) . .
Li1 O2L C3L C2L -40.5(8) . .
C4L O2L C3L Li1 -149.5(6) . .
O1L Li1 C3L O2L -161.8(7) . .
C21 Li1 C3L O2L 96.2(7) 2_645 .
C7 Li1 C3L O2L -67.6(8) . .
C6 Li1 C3L O2L -61.7(5) . .
C20 Li1 C3L O2L 117.2(6) 2_645 .
C2L Li1 C3L O2L -140.4(8) . .
O2L Li1 C3L C2L 140.4(8) . .
O1L Li1 C3L C2L -21.4(4) . .
C21 Li1 C3L C2L -123.4(7) 2_645 .
C7 Li1 C3L C2L 72.7(8) . .
C6 Li1 C3L C2L 78.6(6) . .
C20 Li1 C3L C2L -102.4(5) 2_645 .
C1L O1L C2L C3L 173.7(6) . .
Li1 O1L C2L C3L -39.2(7) . .
C1L O1L C2L Li1 -147.1(6) . .
O2L C3L C2L O1L 53.4(8) . .
Li1 C3L C2L O1L 26.3(5) . .
O2L C3L C2L Li1 27.1(5) . .
O2L Li1 C2L O1L -163.3(7) . .
C21 Li1 C2L O1L -60.7(7) 2_645 .
C7 Li1 C2L O1L 87.6(6) . .
C6 Li1 C2L O1L 110.4(5) . .
C3L Li1 C2L O1L -141.3(8) . .
C20 Li1 C2L O1L -57.5(5) 2_645 .
O2L Li1 C2L C3L -22.0(5) . .
O1L Li1 C2L C3L 141.3(8) . .
C21 Li1 C2L C3L 80.6(8) 2_645 .
C7 Li1 C2L C3L -131.1(7) . .
C6 Li1 C2L C3L -108.3(6) . .
C20 Li1 C2L C3L 83.8(5) 2_645 .
